data_7044862
loop_
_publ_author_name
'Kertess, L.'
'Wittkamp, F.'
'Sommer, C.'
'Esselborn, J.'
'R\"udiger, O.'
'Reijerse, E. J.'
'Hofmann, E.'
'Lubitz, W.'
'Winkler, M.'
'Happe, T.'
'Apfel, U.-P.'

_publ_section_title
;
 Chalcogenide substitution in the [2Fe] cluster of [FeFe]-hydrogenases
 conserves high enzymatic activity
;
_journal_name_full 'Dalton Transactions'
_journal_paper_doi 10.1039/C7DT03785F
_journal_year 2017
_chemical_formula_moiety 'C11 H9 Fe2 N O8 Se2'
_chemical_formula_sum 'C11 H9 Fe2 N O8 Se2'
_chemical_formula_weight 552.81
_chemical_name_systematic
;
 ?
;
_space_group_crystal_system monoclinic
_space_group_IT_number 14
_space_group_name_Hall '-P 2yn'
_space_group_name_H-M_alt 'P 1 21/n 1'
_symmetry_space_group_name_Hall '-P 2yn'
_symmetry_space_group_name_H-M 'P 1 21/n 1'
_atom_sites_solution_hydrogens geom
_audit_creation_date 2016-02-02
_audit_creation_method
;
Olex2 1.2
(compiled 2015.09.30 svn.r3233 for OlexSys, GUI svn.r5103)
;
_audit_update_record
;
2017-08-23 deposited with the CCDC.
2017-11-24 downloaded from the CCDC.
;
_cell_angle_alpha 90
_cell_angle_beta 102.8436(10)
_cell_angle_gamma 90
_cell_formula_units_Z 4
_cell_length_a 9.78531(10)
_cell_length_b 8.65801(11)
_cell_length_c 20.60799(20)
_cell_measurement_reflns_used 15388
_cell_measurement_temperature 111(1)
_cell_measurement_theta_max 75.9370
_cell_measurement_theta_min 4.3770
_cell_volume 1702.25(3)
_computing_cell_refinement
;
CrysAlisPro, Agilent Technologies,
Version 1.171.37.35 (release 13-08-2014 CrysAlis171 .NET)
(compiled Aug 13 2014,18:06:01)
;
_computing_data_collection
;
CrysAlisPro, Agilent Technologies,
Version 1.171.37.35 (release 13-08-2014 CrysAlis171 .NET)
(compiled Aug 13 2014,18:06:01)
;
_computing_data_reduction
;
CrysAlisPro, Agilent Technologies,
Version 1.171.37.35 (release 13-08-2014 CrysAlis171 .NET)
(compiled Aug 13 2014,18:06:01)
;
_computing_molecular_graphics 'Olex2 (Dolomanov et al., 2009)'
_computing_publication_material 'Olex2 (Dolomanov et al., 2009)'
_computing_structure_refinement 'ShelXL (Sheldrick, 2015)'
_computing_structure_solution
;
Superflip (Palatinus & Chapuis, 2007;Palatinus & van der Lee, 2008;
Palatinus et al., 2012)
;
_diffrn_ambient_environment N~2~
_diffrn_ambient_temperature 111(1)
_diffrn_detector 'CCD plate'
_diffrn_detector_area_resol_mean 10.4372
_diffrn_detector_type Atlas
_diffrn_measured_fraction_theta_full 1.000
_diffrn_measured_fraction_theta_max 0.993
_diffrn_measurement_details
;
#__ type_ start__ end____ width___ exp.time_
  1 omega  -71.00   33.00   1.0000    2.5000
omega____ theta____ kappa____ phi______ frames
    -      -41.2302   57.0000   60.0000 104

#__ type_ start__ end____ width___ exp.time_
  2 omega -124.00  -79.00   1.0000    2.5000
omega____ theta____ kappa____ phi______ frames
    -      -41.2302  -99.0000   60.0000 45

#__ type_ start__ end____ width___ exp.time_
  3 omega -115.00  -12.00   1.0000    2.5000
omega____ theta____ kappa____ phi______ frames
    -      -41.2302  -57.0000  -90.0000 103

#__ type_ start__ end____ width___ exp.time_
  4 omega  -20.00   83.00   1.0000    2.5000
omega____ theta____ kappa____ phi______ frames
    -       41.2302  -99.0000 -180.0000 103

#__ type_ start__ end____ width___ exp.time_
  5 omega   35.00  116.00   1.0000   10.0000
omega____ theta____ kappa____ phi______ frames
    -      113.0000 -111.0000  -90.0000 81

#__ type_ start__ end____ width___ exp.time_
  6 omega   35.00   69.00   1.0000   10.0000
omega____ theta____ kappa____ phi______ frames
    -      113.0000  -30.0000 -120.0000 34

#__ type_ start__ end____ width___ exp.time_
  7 omega   35.00   69.00   1.0000   10.0000
omega____ theta____ kappa____ phi______ frames
    -      113.0000  -30.0000  150.0000 34

#__ type_ start__ end____ width___ exp.time_
  8 omega   35.00  116.00   1.0000   10.0000
omega____ theta____ kappa____ phi______ frames
    -      113.0000 -111.0000  -30.0000 81

#__ type_ start__ end____ width___ exp.time_
  9 omega   39.00  143.00   1.0000   10.0000
omega____ theta____ kappa____ phi______ frames
    -      113.0000  -61.0000   90.0000 104

#__ type_ start__ end____ width___ exp.time_
 10 omega   35.00   69.00   1.0000   10.0000
omega____ theta____ kappa____ phi______ frames
    -      113.0000  -30.0000   30.0000 34

#__ type_ start__ end____ width___ exp.time_
 11 omega   52.00  158.00   1.0000   10.0000
omega____ theta____ kappa____ phi______ frames
    -      113.0000   15.0000   60.0000 106

#__ type_ start__ end____ width___ exp.time_
 12 omega   35.00  116.00   1.0000   10.0000
omega____ theta____ kappa____ phi______ frames
    -      113.0000 -111.0000  120.0000 81

#__ type_ start__ end____ width___ exp.time_
 13 omega   35.00   69.00   1.0000   10.0000
omega____ theta____ kappa____ phi______ frames
    -      113.0000  -30.0000  -90.0000 34

#__ type_ start__ end____ width___ exp.time_
 14 omega   35.00   69.00   1.0000   10.0000
omega____ theta____ kappa____ phi______ frames
    -      113.0000  -30.0000 -150.0000 34

#__ type_ start__ end____ width___ exp.time_
 15 omega   35.00   69.00   1.0000   10.0000
omega____ theta____ kappa____ phi______ frames
    -      113.0000  -30.0000  120.0000 34

#__ type_ start__ end____ width___ exp.time_
 16 omega   52.00  158.00   1.0000   10.0000
omega____ theta____ kappa____ phi______ frames
    -      113.0000   15.0000 -180.0000 106

#__ type_ start__ end____ width___ exp.time_
 17 omega   39.00  143.00   1.0000   10.0000
omega____ theta____ kappa____ phi______ frames
    -      113.0000  -61.0000  -60.0000 104

#__ type_ start__ end____ width___ exp.time_
 18 omega -115.00  -12.00   1.0000    2.5000
omega____ theta____ kappa____ phi______ frames
    -      -41.2302  -57.0000  120.0000 103

#__ type_ start__ end____ width___ exp.time_
 19 omega -124.00  -79.00   1.0000    2.5000
omega____ theta____ kappa____ phi______ frames
    -      -41.2302  -99.0000  120.0000 45

#__ type_ start__ end____ width___ exp.time_
 20 omega -115.00  -12.00   1.0000    2.5000
omega____ theta____ kappa____ phi______ frames
    -      -41.2302  -57.0000 -180.0000 103

#__ type_ start__ end____ width___ exp.time_
 21 omega -115.00  -12.00   1.0000    2.5000
omega____ theta____ kappa____ phi______ frames
    -      -41.2302  -57.0000    0.0000 103

#__ type_ start__ end____ width___ exp.time_
 22 omega    4.00   33.00   1.0000    2.5000
omega____ theta____ kappa____ phi______ frames
    -       41.2302   88.0000   97.1606 29

#__ type_ start__ end____ width___ exp.time_
 23 omega   83.00  158.00   1.0000   10.0000
omega____ theta____ kappa____ phi______ frames
    -      113.0000   61.0000 -150.0000 75

#__ type_ start__ end____ width___ exp.time_
 24 omega   83.00  158.00   1.0000   10.0000
omega____ theta____ kappa____ phi______ frames
    -      113.0000   61.0000  150.0000 75

#__ type_ start__ end____ width___ exp.time_
 25 omega   82.00  158.00   1.0000   10.0000
omega____ theta____ kappa____ phi______ frames
    -      113.0000   30.0000  -60.0000 76

#__ type_ start__ end____ width___ exp.time_
 26 omega   83.00  158.00   1.0000   10.0000
omega____ theta____ kappa____ phi______ frames
    -      113.0000   61.0000 -120.0000 75

#__ type_ start__ end____ width___ exp.time_
 27 omega   83.00  158.00   1.0000   10.0000
omega____ theta____ kappa____ phi______ frames
    -      113.0000   61.0000 -180.0000 75

#__ type_ start__ end____ width___ exp.time_
 28 omega   79.00  158.00   1.0000   10.0000
omega____ theta____ kappa____ phi______ frames
    -      113.0000   77.0000  -60.0000 79

#__ type_ start__ end____ width___ exp.time_
 29 omega   79.00  158.00   1.0000   10.0000
omega____ theta____ kappa____ phi______ frames
    -      113.0000   77.0000    0.0000 79

#__ type_ start__ end____ width___ exp.time_
 30 omega   79.00  158.00   1.0000   10.0000
omega____ theta____ kappa____ phi______ frames
    -      113.0000   77.0000   90.0000 79

#__ type_ start__ end____ width___ exp.time_
 31 omega   79.00  158.00   1.0000   10.0000
omega____ theta____ kappa____ phi______ frames
    -      113.0000   77.0000  -90.0000 79

#__ type_ start__ end____ width___ exp.time_
 32 omega   83.00  158.00   1.0000   10.0000
omega____ theta____ kappa____ phi______ frames
    -      113.0000   61.0000   60.0000 75

#__ type_ start__ end____ width___ exp.time_
 33 omega -120.00  -32.00   1.0000    2.5000
omega____ theta____ kappa____ phi______ frames
    -      -41.2302  -77.0000  -60.0000 88

#__ type_ start__ end____ width___ exp.time_
 34 omega -120.00   -8.00   1.0000    2.5000
omega____ theta____ kappa____ phi______ frames
    -      -41.2302  -77.0000   90.0000 112

#__ type_ start__ end____ width___ exp.time_
 35 omega -114.00  -66.00   1.0000    2.5000
omega____ theta____ kappa____ phi______ frames
    -      -41.2302 -137.0000 -170.0000 48

#__ type_ start__ end____ width___ exp.time_
 36 omega    2.00   99.00   1.0000    2.5000
omega____ theta____ kappa____ phi______ frames
    -       41.2302 -125.0000  150.0000 97

#__ type_ start__ end____ width___ exp.time_
 37 omega    2.00   99.00   1.0000    2.5000
omega____ theta____ kappa____ phi______ frames
    -       41.2302 -125.0000  -60.0000 97
;
_diffrn_measurement_device 'four-circle diffractometer'
_diffrn_measurement_device_type 'SuperNova, Single source at offset, Atlas'
_diffrn_measurement_method '\w scans'
_diffrn_orient_matrix_UB_11 -0.0696429000
_diffrn_orient_matrix_UB_12 0.0413224000
_diffrn_orient_matrix_UB_13 0.0578364000
_diffrn_orient_matrix_UB_21 0.1363995000
_diffrn_orient_matrix_UB_22 -0.0419698000
_diffrn_orient_matrix_UB_23 0.0503537000
_diffrn_orient_matrix_UB_31 0.0511781000
_diffrn_orient_matrix_UB_32 0.1678423000
_diffrn_orient_matrix_UB_33 -0.0016614000
_diffrn_radiation_monochromator mirror
_diffrn_radiation_probe x-ray
_diffrn_radiation_type CuK\a
_diffrn_radiation_wavelength 1.54184
_diffrn_reflns_av_R_equivalents 0.0262
_diffrn_reflns_av_unetI/netI 0.0126
_diffrn_reflns_Laue_measured_fraction_full 1.000
_diffrn_reflns_Laue_measured_fraction_max 0.993
_diffrn_reflns_limit_h_max 12
_diffrn_reflns_limit_h_min -12
_diffrn_reflns_limit_k_max 10
_diffrn_reflns_limit_k_min -10
_diffrn_reflns_limit_l_max 25
_diffrn_reflns_limit_l_min -25
_diffrn_reflns_number 25880
_diffrn_reflns_point_group_measured_fraction_full 1.000
_diffrn_reflns_point_group_measured_fraction_max 0.993
_diffrn_reflns_theta_full 67.684
_diffrn_reflns_theta_max 76.407
_diffrn_reflns_theta_min 4.401
_diffrn_source 'sealed X-ray tube'
_diffrn_source_type 'SuperNova (Cu) X-ray Source'
_exptl_absorpt_coefficient_mu 18.940
_exptl_absorpt_correction_T_max 0.412
_exptl_absorpt_correction_T_min 0.078
_exptl_absorpt_correction_type gaussian
_exptl_absorpt_process_details
;
CrysAlisPro, Agilent Technologies,
Version 1.171.37.35 (release 13-08-2014 CrysAlis171 .NET)
(compiled Aug 13 2014,18:06:01)
Numerical absorption correction based on gaussian integration over
            a multifaceted crystal model
Empirical absorption correction using spherical harmonics,
 implemented in SCALE3 ABSPACK scaling algorithm.
;
_exptl_crystal_colour red
_exptl_crystal_colour_primary red
_exptl_crystal_density_diffrn 2.157
_exptl_crystal_description prism
_exptl_crystal_F_000 1064
_exptl_crystal_size_max 0.23
_exptl_crystal_size_mid 0.1027
_exptl_crystal_size_min 0.0791
_refine_diff_density_max 0.378
_refine_diff_density_min -0.472
_refine_diff_density_rms 0.062
_refine_ls_extinction_method none
_refine_ls_goodness_of_fit_ref 1.048
_refine_ls_hydrogen_treatment constr
_refine_ls_matrix_type full
_refine_ls_number_parameters 218
_refine_ls_number_reflns 3540
_refine_ls_number_restraints 0
_refine_ls_restrained_S_all 1.048
_refine_ls_R_factor_all 0.0181
_refine_ls_R_factor_gt 0.0171
_refine_ls_shift/su_max 0.001
_refine_ls_shift/su_mean 0.000
_refine_ls_structure_factor_coef Fsqd
_refine_ls_weighting_details 'w=1/[\s^2^(Fo^2^)+(0.0235P)^2^+0.8683P] where P=(Fo^2^+2Fc^2^)/3'
_refine_ls_weighting_scheme calc
_refine_ls_wR_factor_gt 0.0420
_refine_ls_wR_factor_ref 0.0424
_reflns_Friedel_coverage 0.000
_reflns_number_gt 3437
_reflns_number_total 3540
_reflns_threshold_expression 'I > 2\s(I)'
_cod_data_source_file c7dt03785f2.cif
_cod_data_source_block 2b
_cod_database_code 7044862
_shelxl_version_number 2013-4
_chemical_oxdiff_formula 'Fe2 Se2 C11 H20 N2 O4 '
_shelx_space_group_comment
;
The symmetry employed for this shelxl refinement is uniquely defined
by the following loop, which should always be used as a source of
symmetry information in preference to the above space-group names.
They are only intended as comments.
;
_reflns_odcompleteness_completeness 99.97
_reflns_odcompleteness_iscentric 1
_reflns_odcompleteness_theta 66.97
_olex2_refinement_description
;
1. Fixed Uiso
 At 1.2 times of:
  All C(H,H) groups
 At 1.5 times of:
  All C(H,H,H) groups
2.a Secondary CH2 refined with riding coordinates:
 C13(H13A,H13B), C15(H15A,H15B), C19(H19A,H19B)
2.b Idealised Me refined as rotating group:
 C20(H20A,H20B,H20C)
;
_olex2_submission_special_instructions 'No special instructions were received'

loop_
_space_group_symop_operation_xyz
'x, y, z'
'-x+1/2, y+1/2, -z+1/2'
'-x, -y, -z'
'x-1/2, -y-1/2, z-1/2'

loop_
_atom_site_label
_atom_site_type_symbol
_atom_site_fract_x
_atom_site_fract_y
_atom_site_fract_z
_atom_site_U_iso_or_equiv
_atom_site_adp_type
_atom_site_occupancy
_atom_site_site_symmetry_order
_atom_site_calc_flag
_atom_site_refinement_flags_posn
C1 C 0.19225(19) 0.4353(2) 0.43532(9) 0.0260(4) Uani 1 1 d .
C3 C 0.2013(2) 0.6657(2) 0.52845(10) 0.0261(4) Uani 1 1 d .
C5 C -0.0038(2) 0.6657(2) 0.42566(10) 0.0259(4) Uani 1 1 d .
C8 C 0.37148(17) 1.0377(2) 0.37587(8) 0.0204(3) Uani 1 1 d .
C9 C 0.27978(18) 0.9856(2) 0.48844(9) 0.0213(3) Uani 1 1 d .
C11 C 0.09867(18) 1.0021(2) 0.37909(9) 0.0232(4) Uani 1 1 d .
C13 C 0.51261(17) 0.6148(2) 0.38815(9) 0.0217(3) Uani 1 1 d .
H13A H 0.6122 0.6467 0.3971 0.026 Uiso 1 1 calc R
H13B H 0.5105 0.5012 0.3931 0.026 Uiso 1 1 calc R
C15 C 0.31028(18) 0.5943(2) 0.29574(9) 0.0244(4) Uani 1 1 d .
H15A H 0.3073 0.4851 0.3096 0.029 Uiso 1 1 calc R
H15B H 0.2895 0.5967 0.2465 0.029 Uiso 1 1 calc R
C16 C 0.48738(18) 0.7799(2) 0.28809(8) 0.0211(3) Uani 1 1 d .
C19 C 0.66587(19) 0.9655(2) 0.28928(9) 0.0267(4) Uani 1 1 d .
H19A H 0.7269 1.0296 0.3237 0.032 Uiso 1 1 calc R
H19B H 0.5876 1.0309 0.2655 0.032 Uiso 1 1 calc R
C20 C 0.7485(2) 0.9070(3) 0.24101(11) 0.0405(5) Uani 1 1 d .
H20A H 0.6863 0.8499 0.2052 0.061 Uiso 1 1 calc GR
H20B H 0.8232 0.8383 0.2642 0.061 Uiso 1 1 calc GR
H20C H 0.7901 0.9945 0.2221 0.061 Uiso 1 1 calc GR
Fe1 Fe 0.18232(3) 0.64191(3) 0.44039(2) 0.01705(6) Uani 1 1 d .
Fe2 Fe 0.26145(2) 0.90276(3) 0.40734(2) 0.01464(6) Uani 1 1 d .
N14 N 0.44871(15) 0.65306(18) 0.32064(7) 0.0207(3) Uani 1 1 d .
O2 O 0.20011(19) 0.30477(17) 0.43291(9) 0.0423(4) Uani 1 1 d .
O4 O 0.2130(2) 0.6829(2) 0.58412(8) 0.0433(4) Uani 1 1 d .
O6 O -0.12240(15) 0.6812(2) 0.41613(9) 0.0407(4) Uani 1 1 d .
O7 O 0.43921(14) 1.13073(17) 0.35926(7) 0.0295(3) Uani 1 1 d .
O10 O 0.28772(16) 1.03775(17) 0.53997(7) 0.0326(3) Uani 1 1 d .
O12 O -0.00602(14) 1.06397(18) 0.36175(9) 0.0383(4) Uani 1 1 d .
O17 O 0.41774(13) 0.82901(18) 0.23616(6) 0.0274(3) Uani 1 1 d .
O18 O 0.61041(12) 0.83628(16) 0.32074(6) 0.0226(3) Uani 1 1 d .
Se1 Se 0.42430(2) 0.71045(2) 0.45750(2) 0.01745(5) Uani 1 1 d .
Se2 Se 0.16166(2) 0.71147(2) 0.32706(2) 0.01772(5) Uani 1 1 d .

loop_
_atom_site_aniso_label
_atom_site_aniso_U_11
_atom_site_aniso_U_22
_atom_site_aniso_U_33
_atom_site_aniso_U_23
_atom_site_aniso_U_13
_atom_site_aniso_U_12
C1 0.0255(8) 0.0205(10) 0.0307(9) 0.0004(7) 0.0034(7) -0.0002(7)
C3 0.0315(9) 0.0191(9) 0.0304(10) 0.0031(7) 0.0123(7) 0.0014(7)
C5 0.0281(9) 0.0191(9) 0.0323(9) 0.0046(7) 0.0107(7) -0.0002(7)
C8 0.0209(7) 0.0208(9) 0.0181(7) -0.0014(7) 0.0011(6) 0.0019(7)
C9 0.0244(8) 0.0138(8) 0.0247(9) 0.0021(7) 0.0038(6) 0.0005(6)
C11 0.0233(8) 0.0146(9) 0.0302(9) -0.0027(7) 0.0026(7) -0.0033(7)
C13 0.0188(7) 0.0217(9) 0.0253(8) -0.0002(7) 0.0065(6) 0.0045(6)
C15 0.0205(8) 0.0254(10) 0.0274(9) -0.0102(7) 0.0059(7) -0.0022(7)
C16 0.0187(8) 0.0259(10) 0.0190(8) -0.0040(7) 0.0049(6) 0.0026(7)
C19 0.0252(8) 0.0283(10) 0.0269(9) 0.0030(8) 0.0064(7) -0.0053(7)
C20 0.0423(11) 0.0508(15) 0.0337(11) -0.0066(10) 0.0196(9) -0.0121(11)
Fe1 0.01685(12) 0.01225(13) 0.02255(13) 0.00087(10) 0.00541(10) 0.00020(9)
Fe2 0.01453(11) 0.01176(13) 0.01662(12) -0.00072(9) 0.00127(9) 0.00002(9)
N14 0.0165(6) 0.0228(8) 0.0227(7) -0.0027(6) 0.0040(5) -0.0006(6)
O2 0.0547(10) 0.0134(8) 0.0544(10) -0.0013(7) 0.0026(8) 0.0023(7)
O4 0.0654(11) 0.0407(10) 0.0277(8) 0.0032(7) 0.0183(7) 0.0012(8)
O6 0.0205(7) 0.0455(10) 0.0586(10) 0.0118(8) 0.0140(6) 0.0036(6)
O7 0.0302(7) 0.0266(7) 0.0332(7) 0.0031(6) 0.0101(6) -0.0068(6)
O10 0.0484(8) 0.0262(8) 0.0226(6) -0.0060(6) 0.0067(6) 0.0009(6)
O12 0.0213(6) 0.0253(8) 0.0628(10) -0.0032(7) -0.0027(6) 0.0059(6)
O17 0.0223(6) 0.0366(8) 0.0213(6) 0.0011(6) 0.0004(5) 0.0017(5)
O18 0.0176(5) 0.0275(7) 0.0217(6) 0.0018(5) 0.0024(5) -0.0030(5)
Se1 0.01579(8) 0.01705(10) 0.01813(9) 0.00100(6) 0.00083(6) 0.00173(6)
Se2 0.01483(8) 0.01752(10) 0.01933(9) -0.00364(6) 0.00061(6) -0.00103(6)

loop_
_atom_type_symbol
_atom_type_description
_atom_type_scat_dispersion_real
_atom_type_scat_dispersion_imag
_atom_type_scat_source
C C 0.0181 0.0091 'International Tables Vol C Tables 4.2.6.8 and 6.1.1.4'
H H 0.0000 0.0000 'International Tables Vol C Tables 4.2.6.8 and 6.1.1.4'
N N 0.0311 0.0180 'International Tables Vol C Tables 4.2.6.8 and 6.1.1.4'
O O 0.0492 0.0322 'International Tables Vol C Tables 4.2.6.8 and 6.1.1.4'
Fe Fe -1.1336 3.1974 'International Tables Vol C Tables 4.2.6.8 and 6.1.1.4'
Se Se -0.7943 1.1372 'International Tables Vol C Tables 4.2.6.8 and 6.1.1.4'

loop_
_exptl_crystal_face_index_h
_exptl_crystal_face_index_k
_exptl_crystal_face_index_l
_exptl_crystal_face_perp_dist
_exptl_oxdiff_crystal_face_indexfrac_h
_exptl_oxdiff_crystal_face_indexfrac_k
_exptl_oxdiff_crystal_face_indexfrac_l
_exptl_oxdiff_crystal_face_x
_exptl_oxdiff_crystal_face_y
_exptl_oxdiff_crystal_face_z
-4 -4 1 0.0795 -4.0026 -3.9964 1.0062 0.1718 -0.3276 -0.8773
4 4 -1 0.0928 4.0026 3.9964 -1.0062 -0.1718 0.3276 0.8773
-5 3 -2 0.0475 -4.9942 2.9999 -1.9991 0.3562 -0.9078 0.2512
-4 -2 11 0.0501 -3.9980 -1.9930 11.0011 0.8323 0.0923 -0.5574
4 2 -11 0.0324 3.9980 1.9930 -11.0011 -0.8323 -0.0923 0.5574
5 -3 4 0.0402 4.9946 -2.9990 3.9984 -0.2405 1.0085 -0.2544
2 -5 -2 0.0948 1.9924 -4.9996 -1.9958 -0.4608 0.3811 -0.7339
-2 5 2 0.1011 -1.9924 4.9996 1.9958 0.4608 -0.3811 0.7339
1 -5 -7 0.1133 0.9919 -5.0013 -6.9936 -0.6802 -0.0070 -0.7771
-1 3 -10 0.0405 -0.9980 2.9950 -9.9992 -0.3851 -0.7653 0.4682
-3 -3 -7 0.0997 -3.0036 -3.0006 -6.9929 -0.3193 -0.6359 -0.6457
0 4 10 0.1071 0.0071 4.0026 9.9930 0.7429 0.3362 0.6556
-6 -1 9 0.0293 -5.9961 -0.9935 9.0021 0.8972 -0.3229 -0.4886

loop_
_geom_angle_atom_site_label_1
_geom_angle_atom_site_label_2
_geom_angle_atom_site_label_3
_geom_angle
O2 C1 Fe1 179.00(19)
O4 C3 Fe1 179.07(19)
O6 C5 Fe1 179.8(2)
O7 C8 Fe2 175.02(16)
O10 C9 Fe2 178.18(16)
O12 C11 Fe2 178.89(19)
H13A C13 H13B 107.4
N14 C13 H13A 108.4
N14 C13 H13B 108.4
N14 C13 Se1 115.65(12)
Se1 C13 H13A 108.4
Se1 C13 H13B 108.4
H15A C15 H15B 107.7
N14 C15 H15A 108.8
N14 C15 H15B 108.8
N14 C15 Se2 113.78(12)
Se2 C15 H15A 108.8
Se2 C15 H15B 108.8
O17 C16 N14 123.15(17)
O17 C16 O18 125.76(18)
O18 C16 N14 111.07(15)
H19A C19 H19B 108.1
C20 C19 H19A 109.6
C20 C19 H19B 109.6
O18 C19 H19A 109.6
O18 C19 H19B 109.6
O18 C19 C20 110.13(17)
C19 C20 H20A 109.5
C19 C20 H20B 109.5
C19 C20 H20C 109.5
H20A C20 H20B 109.5
H20A C20 H20C 109.5
H20B C20 H20C 109.5
C1 Fe1 Fe2 148.20(6)
C1 Fe1 Se1 101.02(6)
C1 Fe1 Se2 100.90(6)
C3 Fe1 C1 100.28(9)
C3 Fe1 Fe2 101.58(6)
C3 Fe1 Se1 86.91(6)
C3 Fe1 Se2 158.71(6)
C5 Fe1 C1 99.85(9)
C5 Fe1 C3 91.77(9)
C5 Fe1 Fe2 102.25(6)
C5 Fe1 Se1 158.98(6)
C5 Fe1 Se2 86.73(6)
Se1 Fe1 Fe2 57.689(9)
Se2 Fe1 Fe2 58.223(9)
Se2 Fe1 Se1 86.964(10)
C8 Fe2 Fe1 156.61(6)
C8 Fe2 Se1 102.36(5)
C8 Fe2 Se2 112.61(5)
C9 Fe2 C8 97.60(8)
C9 Fe2 Fe1 94.55(6)
C9 Fe2 Se1 87.49(6)
C9 Fe2 Se2 149.78(6)
C11 Fe2 C8 97.52(8)
C11 Fe2 C9 90.49(8)
C11 Fe2 Fe1 102.30(6)
C11 Fe2 Se1 160.11(6)
C11 Fe2 Se2 84.87(6)
Se1 Fe2 Fe1 58.208(9)
Se1 Fe2 Se2 86.953(10)
Se2 Fe2 Fe1 57.684(9)
C15 N14 C13 116.13(15)
C16 N14 C13 123.20(15)
C16 N14 C15 116.60(15)
C16 O18 C19 116.11(14)
C13 Se1 Fe1 111.23(5)
C13 Se1 Fe2 109.43(5)
Fe2 Se1 Fe1 64.103(10)
C15 Se2 Fe1 106.28(6)
C15 Se2 Fe2 111.18(5)
Fe1 Se2 Fe2 64.093(10)

loop_
_geom_bond_atom_site_label_1
_geom_bond_atom_site_label_2
_geom_bond_distance
C1 Fe1 1.796(2)
C1 O2 1.134(3)
C3 Fe1 1.795(2)
C3 O4 1.137(3)
C5 Fe1 1.7901(19)
C5 O6 1.141(2)
C8 Fe2 1.8043(18)
C8 O7 1.143(2)
C9 Fe2 1.7907(18)
C9 O10 1.141(2)
C11 Fe2 1.7898(18)
C11 O12 1.141(2)
C13 H13A 0.9900
C13 H13B 0.9900
C13 N14 1.431(2)
C13 Se1 2.0058(17)
C15 H15A 0.9900
C15 H15B 0.9900
C15 N14 1.431(2)
C15 Se2 1.9946(18)
C16 N14 1.382(2)
C16 O17 1.211(2)
C16 O18 1.334(2)
C19 H19A 0.9900
C19 H19B 0.9900
C19 C20 1.503(3)
C19 O18 1.457(2)
C20 H20A 0.9800
C20 H20B 0.9800
C20 H20C 0.9800
Fe1 Fe2 2.5296(4)
Fe1 Se1 2.3901(3)
Fe1 Se2 2.3766(3)
Fe2 Se1 2.3765(3)
Fe2 Se2 2.3906(3)

loop_
_geom_torsion_atom_site_label_1
_geom_torsion_atom_site_label_2
_geom_torsion_atom_site_label_3
_geom_torsion_atom_site_label_4
_geom_torsion
C20 C19 O18 C16 -86.55(19)
N14 C16 O18 C19 176.84(14)
O17 C16 N14 C13 -165.76(17)
O17 C16 N14 C15 -9.4(3)
O17 C16 O18 C19 -1.9(3)
O18 C16 N14 C13 15.4(2)
O18 C16 N14 C15 171.83(14)
Se1 C13 N14 C15 -67.34(18)
Se1 C13 N14 C16 89.15(18)
Se2 C15 N14 C13 77.19(18)
Se2 C15 N14 C16 -80.89(17)
